data_4312124
loop_
_publ_author_name
'Martin A. Bennett'
'Suresh K. Bhargava'
'Alan M. Bond'
'Alison J. Edwards'
'Si-Xuan Guo'
'Steven H. Priv\'er'
'A. David Rae'
'Anthony C. Willis'

_publ_section_title
;
 Synthesis, Characterization, and Electrochemical Relationships of
 Dinuclear Complexes of Platinum(II) and Platinum(III) Containing
 Ortho-Metalated Tertiary Arsine Ligands
;
_journal_name_full 'Inorganic Chemistry'
_journal_page_first 7752
_journal_page_last 7763
_journal_paper_doi 10.1021/ic0498790
_journal_volume 43
_journal_year 2004
_chemical_compound_source
;
?
;
_chemical_formula_moiety ' C76 H64 As4 Pt2, 2(C H2 Cl2)'
_chemical_formula_sum 'C78 H68 As4 Cl4 Pt2'
_chemical_formula_weight 1837.05
_chemical_melting_point ?
_chemical_name_systematic
;                                                                               
?                                                                               
;
_space_group_IT_number 14
_symmetry_cell_setting monoclinic
_symmetry_space_group_name_Hall '-P 2yn'
_symmetry_space_group_name_H-M 'P 1 21/n 1'
_atom_sites_solution_hydrogens geom
_atom_sites_solution_primary direct
_audit_creation_date 01-17-10
_audit_creation_method CRYSTALS_ver_12-03-99
_audit_update_record
;
2001-10-17 - Report on C78 H68 As4 Cl4 Pt2
             by Anthony C. Willis
             for  Steven Priver and Martin Bennett

2001-10-17 - passes checkcif tests with minor warnings  

;
_cell_angle_alpha 90
_cell_angle_beta 105.9379(5)
_cell_angle_gamma 90
_cell_formula_units_Z 2
_cell_length_a 11.8523(1)
_cell_length_b 19.3514(2)
_cell_length_c 14.8829(2)
_cell_measurement_reflns_used 159755
_cell_measurement_temperature 200
_cell_measurement_theta_max 30
_cell_measurement_theta_min 3
_cell_volume 3282.30(6)
_computing_cell_refinement
; 
 Denzo/Scalepack (Otwinowski & Minor, 1996) 
;
_computing_data_collection
; 
 COLLECT (Nonius BV, 1997) 
;
_computing_data_reduction
; 
 Denzo/Scalepack (Otwinowski & Minor, 1996) 
;
_computing_molecular_graphics
; 
teXsan (MSC, 1992-1997)
;
_computing_publication_material
; 
 CRYSTALS (Watkin et al 2001) 
;
_computing_structure_refinement
; 
 CRYSTALS (Watkin et al 2001) 
;
_computing_structure_solution
; 
 SIR92 (Altomare et al, 1994) 
;
_diffrn_ambient_temperature 200
_diffrn_measured_fraction_theta_full 0.998
_diffrn_measured_fraction_theta_max 0.998
_diffrn_measurement_device_type
; 
Enraf Nonius Kappa CCD 
;
_diffrn_measurement_method ' \f and \w scans with CCD '
_diffrn_radiation_monochromator graphite
_diffrn_radiation_type 'Mo K\a'
_diffrn_radiation_wavelength 0.71073
_diffrn_reflns_av_R_equivalents 0.063
_diffrn_reflns_limit_h_max 16
_diffrn_reflns_limit_h_min -16
_diffrn_reflns_limit_k_max 27
_diffrn_reflns_limit_k_min -27
_diffrn_reflns_limit_l_max 20
_diffrn_reflns_limit_l_min -20
_diffrn_reflns_number 91215
_diffrn_reflns_theta_full 30.0
_diffrn_reflns_theta_max 30.03
_diffrn_reflns_theta_min 5.80
_diffrn_standards_decay_% 0.00
_diffrn_standards_interval_count 0
_diffrn_standards_interval_time 0
_diffrn_standards_number 0
_exptl_absorpt_coefficient_mu 6.467
_exptl_absorpt_correction_T_max 0.670
_exptl_absorpt_correction_T_min 0.237
_exptl_absorpt_correction_type integration
_exptl_absorpt_process_details
;
via Gaussian method (Coppens, 1970) implemented in maXus (2000)
;
_exptl_crystal_colour ' green '
_exptl_crystal_density_diffrn 1.859
_exptl_crystal_density_meas ?
_exptl_crystal_description ' rod '
_exptl_crystal_F_000 1784
_exptl_crystal_size_max 0.37
_exptl_crystal_size_mid 0.11
_exptl_crystal_size_min 0.07
_refine_diff_density_max 1.06
_refine_diff_density_min -1.30
_refine_ls_extinction_method None
_refine_ls_goodness_of_fit_ref 1.0771
_refine_ls_hydrogen_treatment noref
_refine_ls_matrix_type full
_refine_ls_number_parameters 393
_refine_ls_number_reflns 5141
_refine_ls_R_factor_gt 0.0267
_refine_ls_shift/su_max 0.071596
_refine_ls_structure_factor_coef F
_refine_ls_weighting_details
;
Chebychev polynomial with 3 parameters, Carruthers & Watkin , 1979, 
0.346    0.120    0.100    
;
_refine_ls_weighting_scheme calc
_refine_ls_wR_factor_ref 0.0294
_reflns_limit_h_max 16
_reflns_limit_h_min -16
_reflns_limit_k_max 27
_reflns_limit_k_min 0
_reflns_limit_l_max 20
_reflns_limit_l_min 0
_reflns_number_gt 5141
_reflns_number_total 9585
_reflns_threshold_expression >3.00\s(I)
_cod_data_source_file ic0498790si20040130_085008_2.cif
_cod_data_source_block complex4
_cod_depositor_comments
;
The following automatic conversions were performed:
'_symmetry_cell_setting' value 'Monoclinic ' changed to 'monoclinic'
according to '/home/adriana/struct/CIF-dictionaries/cif_core.dic'
dictionary named 'cif_core.dic' version 2.4.1 from 2010-06-29.

Automatic conversion script
Id: cif_fix_enum 1555 2011-01-17 13:19:09Z saulius 

The following automatic conversions were performed:

'_chemical_melting_point' value 'not measured' was changed to '?' -
the value is undefined or not given.

Automatic conversion script
Id: cif_fix_values 1569 2011-02-09 13:29:24Z adriana 
;
_cod_original_cell_volume 3282.31(6)
_cod_original_sg_symbol_H-M 'P 1 21/n 1 '
_cod_original_formula_sum ' C78 H68 As4 Cl4 Pt2 '
_cod_database_code 4312124

loop_
_symmetry_equiv_pos_as_xyz
x,y,z
-x,-y,-z
-x+1/2,y+1/2,-z+1/2
x+1/2,-y+1/2,z+1/2

loop_
_atom_site_label
_atom_site_type_symbol
_atom_site_fract_x
_atom_site_fract_y
_atom_site_fract_z
_atom_site_U_iso_or_equiv
_atom_site_occupancy
_atom_site_adp_type
Pt1 pt 0.475126(15) 0.05723(1) 0.434866(12) 0.0182 1.0000 Uani
As1 as 0.31832(4) -0.05461(3) 0.55335(3) 0.0216 1.0000 Uani
As2 as 0.49164(4) -0.12077(2) 0.41772(3) 0.0226 1.0000 Uani
C111 c 0.2330(4) 0.0029(3) 0.4516(3) 0.0244 1.0000 Uani
C112 c 0.2950(4) 0.0520(3) 0.4127(3) 0.0242 1.0000 Uani
C113 c 0.2268(5) 0.0996(3) 0.3501(4) 0.0342 1.0000 Uani
C114 c 0.1040(5) 0.1011(3) 0.3274(4) 0.0394 1.0000 Uani
C115 c 0.0466(4) 0.0518(3) 0.3650(4) 0.0381 1.0000 Uani
C116 c 0.1098(4) 0.0034(3) 0.4267(4) 0.0342 1.0000 Uani
C117 c 0.0349(6) 0.1563(5) 0.2624(6) 0.0665 1.0000 Uani
C121 c 0.2681(4) -0.0141(3) 0.6566(4) 0.0283 1.0000 Uani
C122 c 0.2834(5) -0.0505(3) 0.7388(4) 0.0334 1.0000 Uani
C123 c 0.2450(6) -0.0225(4) 0.8116(4) 0.0476 1.0000 Uani
C124 c 0.1915(6) 0.0412(4) 0.8027(5) 0.0470 1.0000 Uani
C125 c 0.1769(6) 0.0784(3) 0.7209(5) 0.0446 1.0000 Uani
C126 c 0.2147(5) 0.0509(3) 0.6474(4) 0.0339 1.0000 Uani
C131 c 0.2518(4) -0.1466(3) 0.5590(4) 0.0284 1.0000 Uani
C132 c 0.3322(5) -0.1957(3) 0.6030(4) 0.0381 1.0000 Uani
C133 c 0.2968(7) -0.2615(3) 0.6205(5) 0.0465 1.0000 Uani
C134 c 0.1803(7) -0.2783(3) 0.5947(5) 0.0504 1.0000 Uani
C135 c 0.1002(7) -0.2308(4) 0.5504(7) 0.0638 1.0000 Uani
C136 c 0.1342(6) -0.1642(4) 0.5314(5) 0.0499 1.0000 Uani
C211 c 0.4680(4) -0.0647(2) 0.3050(3) 0.0239 1.0000 Uani
C212 c 0.4517(4) 0.0057(3) 0.3111(3) 0.0240 1.0000 Uani
C213 c 0.4236(5) 0.0428(3) 0.2280(4) 0.0296 1.0000 Uani
C214 c 0.4156(5) 0.0125(3) 0.1407(4) 0.0359 1.0000 Uani
C215 c 0.4324(5) -0.0591(3) 0.1379(4) 0.0351 1.0000 Uani
C216 c 0.4562(5) -0.0974(3) 0.2192(4) 0.0319 1.0000 Uani
C217 c 0.3893(7) 0.0561(4) 0.0536(4) 0.0537 1.0000 Uani
C221 c 0.3484(5) -0.1758(3) 0.3726(4) 0.0317 1.0000 Uani
C222 c 0.3454(6) -0.2450(3) 0.3930(4) 0.0389 1.0000 Uani
C223 c 0.2410(7) -0.2820(4) 0.3601(5) 0.0506 1.0000 Uani
C224 c 0.1415(6) -0.2498(4) 0.3069(6) 0.0574 1.0000 Uani
C225 c 0.1426(6) -0.1800(4) 0.2867(5) 0.0536 1.0000 Uani
C226 c 0.2474(5) -0.1424(3) 0.3190(5) 0.0411 1.0000 Uani
C231 c 0.6093(5) -0.1913(3) 0.4232(4) 0.0299 1.0000 Uani
C232 c 0.6467(6) -0.2272(3) 0.5076(4) 0.0441 1.0000 Uani
C233 c 0.7313(7) -0.2791(4) 0.5195(5) 0.0561 1.0000 Uani
C234 c 0.7799(6) -0.2945(3) 0.4477(6) 0.0510 1.0000 Uani
C235 c 0.7459(6) -0.2593(3) 0.3647(5) 0.0454 1.0000 Uani
C236 c 0.6612(5) -0.2072(3) 0.3527(4) 0.0369 1.0000 Uani
C501 c 0.1002(11) -0.0608(6) 0.0649(9) 0.1229 1.0000 Uani
Cl10 cl -0.0101(6) -0.1145(3) 0.0393(5) 0.1392(14) 0.739(5) Uiso
Cl11 cl -0.0280(14) -0.074(1) -0.0339(11) 0.1392(14) 0.261(5) Uiso
Cl20 cl 0.1050(6) -0.0049(3) 0.1573(5) 0.1392(14) 0.739(5) Uiso
Cl21 cl 0.0890(16) 0.0310(8) 0.0921(14) 0.1392(14) 0.261(5) Uiso
H1131 h 0.2676(5) 0.1341(3) 0.3200(4) 0.0425 1.0000 Uiso
H1151 h -0.0411(4) 0.0510(3) 0.3476(4) 0.0450 1.0000 Uiso
H1161 h 0.0673(4) -0.0319(3) 0.4541(4) 0.0408 1.0000 Uiso
H1171 h -0.0509(6) 0.1494(5) 0.2544(6) 0.0788 1.0000 Uiso
H1172 h 0.0586(6) 0.2030(5) 0.2899(6) 0.0788 1.0000 Uiso
H1173 h 0.0516(6) 0.1529(5) 0.2003(6) 0.0788 1.0000 Uiso
H1221 h 0.3221(5) -0.0969(3) 0.7462(4) 0.0403 1.0000 Uiso
H1231 h 0.2564(6) -0.0492(4) 0.8709(4) 0.0580 1.0000 Uiso
H1241 h 0.1635(6) 0.0605(4) 0.8551(5) 0.0581 1.0000 Uiso
H1251 h 0.1391(6) 0.1250(3) 0.7144(5) 0.0547 1.0000 Uiso
H1261 h 0.2036(5) 0.0777(3) 0.5881(4) 0.0423 1.0000 Uiso
H1321 h 0.4175(5) -0.1837(3) 0.6225(4) 0.0459 1.0000 Uiso
H1331 h 0.3565(7) -0.2966(3) 0.6520(5) 0.0574 1.0000 Uiso
H1341 h 0.1543(7) -0.3254(3) 0.6083(5) 0.0622 1.0000 Uiso
H1351 h 0.0152(7) -0.2435(4) 0.5310(7) 0.0763 1.0000 Uiso
H1361 h 0.0741(6) -0.1299(4) 0.4983(5) 0.0584 1.0000 Uiso
H2131 h 0.4084(5) 0.0935(3) 0.2304(4) 0.0346 1.0000 Uiso
H2151 h 0.4270(5) -0.0824(3) 0.0769(4) 0.0422 1.0000 Uiso
H2161 h 0.4650(5) -0.1487(3) 0.2166(4) 0.0379 1.0000 Uiso
H2171 h 0.3869(7) 0.0260(4) -0.0016(4) 0.0646 1.0000 Uiso
H2172 h 0.4520(7) 0.0918(4) 0.0600(4) 0.0646 1.0000 Uiso
H2173 h 0.3117(7) 0.0793(4) 0.0445(4) 0.0646 1.0000 Uiso
H2221 h 0.4177(6) -0.2687(3) 0.4312(4) 0.0477 1.0000 Uiso
H2231 h 0.2386(7) -0.3323(4) 0.3753(5) 0.0606 1.0000 Uiso
H2241 h 0.0677(6) -0.2771(4) 0.2826(6) 0.0704 1.0000 Uiso
H2251 h 0.0694(6) -0.1565(4) 0.2495(5) 0.0623 1.0000 Uiso
H2261 h 0.2498(5) -0.0922(3) 0.3038(5) 0.0490 1.0000 Uiso
H2321 h 0.6123(6) -0.2156(3) 0.5601(4) 0.0521 1.0000 Uiso
H2331 h 0.7566(7) -0.3050(4) 0.5799(5) 0.0637 1.0000 Uiso
H2341 h 0.8405(6) -0.3317(3) 0.4562(6) 0.0605 1.0000 Uiso
H2351 h 0.7813(6) -0.2708(3) 0.3129(5) 0.0551 1.0000 Uiso
H2361 h 0.6378(5) -0.1811(3) 0.2925(4) 0.0445 1.0000 Uiso

loop_
_atom_site_aniso_label
_atom_site_aniso_U_11
_atom_site_aniso_U_22
_atom_site_aniso_U_33
_atom_site_aniso_U_23
_atom_site_aniso_U_13
_atom_site_aniso_U_12
Pt1 0.01600(7) 0.01736(7) 0.02129(8) -0.00021(8) 0.00507(5) -0.00031(8)
As1 0.01796(19) 0.0214(2) 0.0261(2) -0.0004(2) 0.00723(16) -0.00100(19)
As2 0.0231(2) 0.0194(2) 0.0256(2) -0.00249(18) 0.00700(18) -0.00116(18)
C111 0.020(2) 0.024(2) 0.029(2) 0.0016(18) 0.0054(18) 0.0016(17)
C112 0.0197(19) 0.024(2) 0.030(2) -0.000(2) 0.0072(17) 0.0023(19)
C113 0.027(2) 0.037(3) 0.042(3) 0.010(2) 0.016(2) 0.004(2)
C114 0.024(2) 0.049(4) 0.043(3) 0.013(3) 0.006(2) 0.007(2)
C115 0.017(2) 0.050(3) 0.045(3) 0.006(3) 0.005(2) -0.001(2)
C116 0.022(2) 0.041(3) 0.040(3) 0.004(2) 0.008(2) -0.004(2)
C117 0.031(3) 0.081(6) 0.085(6) 0.045(5) 0.012(3) 0.017(3)
C121 0.021(2) 0.033(3) 0.032(3) -0.006(2) 0.0106(19) -0.0030(19)
C122 0.032(2) 0.036(3) 0.033(3) -0.001(2) 0.009(2) 0.004(2)
C123 0.051(4) 0.065(4) 0.029(3) -0.006(3) 0.014(3) 0.002(3)
C124 0.045(3) 0.057(4) 0.043(3) -0.016(3) 0.019(3) -0.000(3)
C125 0.039(3) 0.038(3) 0.060(4) -0.016(3) 0.019(3) 0.000(2)
C126 0.034(3) 0.030(3) 0.042(3) -0.004(2) 0.016(2) -0.003(2)
C131 0.029(2) 0.025(3) 0.033(3) -0.0040(19) 0.013(2) -0.0081(19)
C132 0.042(3) 0.032(3) 0.041(3) 0.009(2) 0.013(3) -0.004(2)
C133 0.063(4) 0.031(3) 0.048(4) 0.009(3) 0.020(3) -0.002(3)
C134 0.070(5) 0.032(3) 0.054(4) -0.002(3) 0.025(3) -0.020(3)
C135 0.044(4) 0.051(4) 0.096(6) 0.001(4) 0.018(4) -0.022(3)
C136 0.036(3) 0.038(3) 0.072(5) 0.005(3) 0.009(3) -0.008(3)
C211 0.026(2) 0.021(2) 0.023(2) 0.0006(18) 0.0046(17) -0.0020(18)
C212 0.019(2) 0.025(2) 0.028(2) -0.0036(18) 0.0075(18) 0.0005(17)
C213 0.031(2) 0.026(3) 0.029(2) 0.0014(19) 0.004(2) 0.0052(19)
C214 0.039(3) 0.038(3) 0.029(3) 0.003(2) 0.007(2) 0.002(2)
C215 0.038(3) 0.040(3) 0.027(2) -0.008(2) 0.009(2) 0.001(3)
C216 0.034(3) 0.029(3) 0.032(3) -0.004(2) 0.007(2) -0.004(2)
C217 0.080(5) 0.052(4) 0.029(3) 0.007(3) 0.015(3) 0.017(4)
C221 0.033(3) 0.031(3) 0.034(3) -0.010(2) 0.013(2) -0.011(2)
C222 0.048(3) 0.032(3) 0.040(3) -0.005(2) 0.016(3) -0.015(2)
C223 0.059(4) 0.042(4) 0.051(4) -0.008(3) 0.017(3) -0.022(3)
C224 0.045(4) 0.062(5) 0.067(5) -0.018(4) 0.019(4) -0.028(4)
C225 0.034(3) 0.058(4) 0.064(4) -0.008(4) 0.006(3) -0.006(3)
C226 0.033(3) 0.035(3) 0.054(4) -0.007(3) 0.010(3) -0.006(2)
C231 0.030(2) 0.022(2) 0.036(3) -0.007(2) 0.007(2) -0.0002(19)
C232 0.052(4) 0.042(3) 0.037(3) -0.001(3) 0.009(3) 0.010(3)
C233 0.055(4) 0.050(4) 0.055(4) 0.011(3) -0.000(3) 0.019(3)
C234 0.036(3) 0.036(3) 0.078(5) -0.005(3) 0.011(3) 0.014(3)
C235 0.041(3) 0.039(3) 0.058(4) -0.008(3) 0.018(3) 0.009(3)
C236 0.035(3) 0.032(3) 0.044(3) -0.004(2) 0.012(2) 0.002(2)
C501 0.137(11) 0.11(1) 0.12(1) -0.023(8) 0.032(9) 0.060(9)

loop_
_atom_type_symbol
_atom_type_scat_dispersion_real
_atom_type_scat_dispersion_imag
_atom_type_scat_Cromer_Mann_a1
_atom_type_scat_Cromer_Mann_b1
_atom_type_scat_Cromer_Mann_a2
_atom_type_scat_Cromer_Mann_b2
_atom_type_scat_Cromer_Mann_a3
_atom_type_scat_Cromer_Mann_b3
_atom_type_scat_Cromer_Mann_a4
_atom_type_scat_Cromer_Mann_b4
_atom_type_scat_Cromer_Mann_c
_atom_type_scat_source
'C   ' 0.0033 0.0016 2.3100 20.8439 1.0200 10.2075 1.5886 0.5687 0.8650 51.6512 0.2156 International_Tables_Vol_IV_Table_2.2B
'H   ' 0.0000 0.0000 0.4930 10.5109 0.3229 26.1257 0.1402 3.1424 0.0408 57.7997 0.0030 International_Tables_Vol_IV_Table_2.2B
'As  ' -0.0300 2.0070 16.6723 2.6345 6.0701 0.2647 3.4313 12.9479 4.2779 47.7972 2.5310 International_Tables_Vol_IV_Table_2.2B
'Cl  ' 0.1484 0.1585 11.4604 0.0104 7.1964 1.1662 6.2556 18.5194 1.6455 47.7784 -9.5574 International_Tables_Vol_IV_Table_2.2B
'Pt  ' -2.3520 8.3880 27.0059 1.5129 17.7639 8.8117 15.7131 0.4246 5.7837 38.6103 11.6883 International_Tables_Vol_IV_Table_2.2B

loop_
_exptl_crystal_face_index_h
_exptl_crystal_face_index_k
_exptl_crystal_face_index_l
_exptl_crystal_face_perp_dist
1 0 0 0.160
-1 0 0 0.210
0 1 1 0.080
0 -1 -1 0.030
0 -1 1 0.010
0 1 -1 0.060
1 1 0 0.170
-1 -1 0 0.170
-1 1 0 0.210
1 -1 0 0.120

loop_
_geom_angle_atom_site_label_1
_geom_angle_site_symmetry_1
_geom_angle_atom_site_label_2
_geom_angle_site_symmetry_2
_geom_angle_atom_site_label_3
_geom_angle_site_symmetry_3
_geom_angle
_geom_angle_publ_flag
Pt1 2_656 Pt1 . As1 2_656 85.359(15) yes
Pt1 2_656 Pt1 . As2 2_656 80.284(14) yes
As1 2_656 Pt1 . As2 2_656 92.010(17) yes
Pt1 2_656 Pt1 . C112 . 94.63(14) yes
As1 2_656 Pt1 . C112 . 173.72(14) yes
As2 2_656 Pt1 . C112 . 94.17(13) yes
Pt1 2_656 Pt1 . C212 . 100.51(14) yes
As1 2_656 Pt1 . C212 . 86.52(13) yes
As2 2_656 Pt1 . C212 . 178.26(13) yes
C112 . Pt1 . C212 . 87.32(18) yes
Pt1 2_656 As1 . C111 . 111.92(14) yes
Pt1 2_656 As1 . C121 . 118.28(14) yes
C111 . As1 . C121 . 100.3(2) yes
Pt1 2_656 As1 . C131 . 113.03(15) yes
C111 . As1 . C131 . 115.3(2) yes
C121 . As1 . C131 . 96.8(2) yes
Pt1 2_656 As2 . C211 . 116.15(14) yes
Pt1 2_656 As2 . C221 . 119.38(15) yes
C211 . As2 . C221 . 95.8(2) yes
Pt1 2_656 As2 . C231 . 112.28(16) yes
C211 . As2 . C231 . 111.0(2) yes
C221 . As2 . C231 . 100.2(2) yes
As1 . C111 . C112 . 119.2(3) yes
As1 . C111 . C116 . 119.6(4) yes
C112 . C111 . C116 . 120.4(4) yes
Pt1 . C112 . C111 . 126.5(3) yes
Pt1 . C112 . C113 . 117.1(4) yes
C111 . C112 . C113 . 116.3(4) yes
C112 . C113 . C114 . 123.2(5) yes
C112 . C113 . H1131 . 118.4(3) no
C114 . C113 . H1131 . 118.4(3) no
C113 . C114 . C115 . 118.9(5) yes
C113 . C114 . C117 . 120.7(5) yes
C115 . C114 . C117 . 120.4(5) yes
C114 . C115 . C116 . 120.2(5) yes
C114 . C115 . H1151 . 119.9(3) no
C116 . C115 . H1151 . 119.9(3) no
C111 . C116 . C115 . 121.0(5) yes
C111 . C116 . H1161 . 119.5(3) no
C115 . C116 . H1161 . 119.5(3) no
C114 . C117 . H1171 . 109.5(4) no
C114 . C117 . H1172 . 109.5(5) no
H1171 . C117 . H1172 . 109.476 no
C114 . C117 . H1173 . 109.4(4) no
H1171 . C117 . H1173 . 109.476 no
H1172 . C117 . H1173 . 109.475 no
As1 . C121 . C122 . 119.8(4) yes
As1 . C121 . C126 . 120.7(4) yes
C122 . C121 . C126 . 119.5(5) yes
C121 . C122 . C123 . 119.9(6) yes
C121 . C122 . H1221 . 120.0(3) no
C123 . C122 . H1221 . 120.0(4) no
C122 . C123 . C124 . 120.9(6) yes
C122 . C123 . H1231 . 119.5(4) no
C124 . C123 . H1231 . 119.6(4) no
C123 . C124 . C125 . 119.5(6) yes
C123 . C124 . H1241 . 120.2(4) no
C125 . C124 . H1241 . 120.3(4) no
C124 . C125 . C126 . 120.1(6) yes
C124 . C125 . H1251 . 120.0(4) no
C126 . C125 . H1251 . 119.9(4) no
C121 . C126 . C125 . 120.0(6) yes
C121 . C126 . H1261 . 120.0(3) no
C125 . C126 . H1261 . 120.0(4) no
As1 . C131 . C132 . 114.4(4) yes
As1 . C131 . C136 . 126.6(4) yes
C132 . C131 . C136 . 118.7(5) yes
C131 . C132 . C133 . 121.2(6) yes
C131 . C132 . H1321 . 119.4(3) no
C133 . C132 . H1321 . 119.4(4) no
C132 . C133 . C134 . 119.9(6) yes
C132 . C133 . H1331 . 120.1(4) no
C134 . C133 . H1331 . 120.0(4) no
C133 . C134 . C135 . 119.6(6) yes
C133 . C134 . H1341 . 120.2(4) no
C135 . C134 . H1341 . 120.2(4) no
C134 . C135 . C136 . 121.3(7) yes
C134 . C135 . H1351 . 119.3(4) no
C136 . C135 . H1351 . 119.3(4) no
C131 . C136 . C135 . 119.3(6) yes
C131 . C136 . H1361 . 120.3(4) no
C135 . C136 . H1361 . 120.4(4) no
As2 . C211 . C212 . 118.7(3) yes
As2 . C211 . C216 . 119.3(4) yes
C212 . C211 . C216 . 121.7(5) yes
Pt1 . C212 . C211 . 123.6(4) yes
Pt1 . C212 . C213 . 119.4(4) yes
C211 . C212 . C213 . 117.0(4) yes
C212 . C213 . C214 . 123.1(5) yes
C212 . C213 . H2131 . 118.4(3) no
C214 . C213 . H2131 . 118.4(3) no
C213 . C214 . C215 . 117.8(5) yes
C213 . C214 . C217 . 120.5(5) yes
C215 . C214 . C217 . 121.7(5) yes
C214 . C215 . C216 . 120.1(5) yes
C214 . C215 . H2151 . 120.0(3) no
C216 . C215 . H2151 . 120.0(3) no
C211 . C216 . C215 . 120.2(5) yes
C211 . C216 . H2161 . 119.9(3) no
C215 . C216 . H2161 . 119.9(3) no
C214 . C217 . H2171 . 109.5(4) no
C214 . C217 . H2172 . 109.4(4) no
H2171 . C217 . H2172 . 109.476 no
C214 . C217 . H2173 . 109.4(4) no
H2171 . C217 . H2173 . 109.476 no
H2172 . C217 . H2173 . 109.475 no
As2 . C221 . C222 . 121.7(5) yes
As2 . C221 . C226 . 118.0(4) yes
C222 . C221 . C226 . 120.3(5) yes
C221 . C222 . C223 . 119.7(6) yes
C221 . C222 . H2221 . 120.2(4) no
C223 . C222 . H2221 . 120.2(4) no
C222 . C223 . C224 . 120.4(7) yes
C222 . C223 . H2231 . 119.7(4) no
C224 . C223 . H2231 . 119.9(4) no
C223 . C224 . C225 . 120.6(6) yes
C223 . C224 . H2241 . 119.6(4) no
C225 . C224 . H2241 . 119.7(4) no
C224 . C225 . C226 . 119.4(7) yes
C224 . C225 . H2251 . 120.3(4) no
C226 . C225 . H2251 . 120.3(4) no
C221 . C226 . C225 . 119.5(6) yes
C221 . C226 . H2261 . 120.2(3) no
C225 . C226 . H2261 . 120.2(4) no
As2 . C231 . C232 . 115.8(4) yes
As2 . C231 . C236 . 126.0(4) yes
C232 . C231 . C236 . 118.2(5) yes
C231 . C232 . C233 . 120.7(6) yes
C231 . C232 . H2321 . 119.6(3) no
C233 . C232 . H2321 . 119.7(4) no
C232 . C233 . C234 . 119.7(7) yes
C232 . C233 . H2331 . 120.1(4) no
C234 . C233 . H2331 . 120.2(4) no
C233 . C234 . C235 . 120.5(6) yes
C233 . C234 . H2341 . 119.8(4) no
C235 . C234 . H2341 . 119.7(4) no
C234 . C235 . C236 . 119.8(6) yes
C234 . C235 . H2351 . 120.1(4) no
C236 . C235 . H2351 . 120.0(4) no
C231 . C236 . C235 . 121.0(6) yes
C231 . C236 . H2361 . 119.5(3) no
C235 . C236 . H2361 . 119.5(4) no
Cl10 . C501 . Cl11 . 44.4(7) no
Cl10 . C501 . Cl20 . 115.6(8) yes
Cl11 . C501 . Cl20 . 124.3(9) yes
Cl10 . C501 . Cl21 . 124.5(9) yes
Cl11 . C501 . Cl21 . 102.5(10) yes
Cl20 . C501 . Cl21 . 38.0(6) no

loop_
_geom_bond_atom_site_label_1
_geom_bond_site_symmetry_1
_geom_bond_atom_site_label_2
_geom_bond_site_symmetry_2
_geom_bond_distance
_geom_bond_publ_flag
Pt1 . Pt1 2_656 2.8955(4) yes
Pt1 . As1 2_656 2.4064(5) yes
Pt1 . As2 2_656 2.4507(5) yes
Pt1 . C112 . 2.071(4) yes
Pt1 . C212 . 2.045(5) yes
As1 . C111 . 1.927(5) yes
As1 . C121 . 1.958(5) yes
As1 . C131 . 1.958(5) yes
As2 . C211 . 1.952(5) yes
As2 . C221 . 1.960(5) yes
As2 . C231 . 1.937(5) yes
C111 . C112 . 1.418(7) yes
C111 . C116 . 1.404(7) yes
C112 . C113 . 1.399(7) yes
C113 . C114 . 1.401(7) yes
C113 . H1131 . 1.000 no
C114 . C115 . 1.378(8) yes
C114 . C117 . 1.521(9) yes
C115 . C116 . 1.379(8) yes
C115 . H1151 . 1.000 no
C116 . H1161 . 1.000 no
C117 . H1171 . 1.000 no
C117 . H1172 . 1.000 no
C117 . H1173 . 1.000 no
C121 . C122 . 1.380(8) yes
C121 . C126 . 1.397(8) yes
C122 . C123 . 1.394(8) yes
C122 . H1221 . 1.000 no
C123 . C124 . 1.38(1) yes
C123 . H1231 . 1.000 no
C124 . C125 . 1.38(1) yes
C124 . H1241 . 1.000 no
C125 . C126 . 1.398(8) yes
C125 . H1251 . 1.000 no
C126 . H1261 . 1.000 no
C131 . C132 . 1.377(8) yes
C131 . C136 . 1.384(8) yes
C132 . C133 . 1.388(8) yes
C132 . H1321 . 1.000 no
C133 . C134 . 1.37(1) yes
C133 . H1331 . 1.000 no
C134 . C135 . 1.355(11) yes
C134 . H1341 . 1.000 no
C135 . C136 . 1.40(1) yes
C135 . H1351 . 1.000 no
C136 . H1361 . 1.000 no
C211 . C212 . 1.384(7) yes
C211 . C216 . 1.397(7) yes
C212 . C213 . 1.390(7) yes
C213 . C214 . 1.404(8) yes
C213 . H2131 . 1.000 no
C214 . C215 . 1.402(9) yes
C214 . C217 . 1.506(8) yes
C215 . C216 . 1.381(8) yes
C215 . H2151 . 1.000 no
C216 . H2161 . 1.000 no
C217 . H2171 . 1.000 no
C217 . H2172 . 1.000 no
C217 . H2173 . 1.000 no
C221 . C222 . 1.377(8) yes
C221 . C226 . 1.400(9) yes
C222 . C223 . 1.397(9) yes
C222 . H2221 . 1.000 no
C223 . C224 . 1.376(11) yes
C223 . H2231 . 1.000 no
C224 . C225 . 1.385(11) yes
C224 . H2241 . 1.000 no
C225 . C226 . 1.405(9) yes
C225 . H2251 . 1.000 no
C226 . H2261 . 1.000 no
C231 . C232 . 1.398(8) yes
C231 . C236 . 1.389(8) yes
C232 . C233 . 1.396(9) yes
C232 . H2321 . 1.000 no
C233 . C234 . 1.379(11) yes
C233 . H2331 . 1.000 no
C234 . C235 . 1.37(1) yes
C234 . H2341 . 1.000 no
C235 . C236 . 1.398(8) yes
C235 . H2351 . 1.000 no
C236 . H2361 . 1.000 no
C501 . Cl10 . 1.631(13) yes
C501 . Cl11 . 1.818(15) yes
C501 . Cl20 . 1.738(11) yes
C501 . Cl21 . 1.834(15) yes
Cl10 . Cl11 . 1.316(18) no
Cl11 . Cl21 2_555 1.27(2) no
Cl20 . Cl21 . 1.166(18) no

loop_
_geom_torsion_atom_site_label_1
_geom_torsion_atom_site_label_2
_geom_torsion_atom_site_label_3
_geom_torsion_atom_site_label_4
_geom_torsion_site_symmetry_1
_geom_torsion_site_symmetry_2
_geom_torsion_site_symmetry_3
_geom_torsion_site_symmetry_4
_geom_torsion
_geom_torsion_publ_flag
Pt(1) Pt(1) As(1) C(111) . 2_656 . . 12.1(2) no
Pt(1) Pt(1) As(1) C(121) . 2_656 . . -103.7(2) no
Pt(1) Pt(1) As(1) C(131) . 2_656 . . 144.4(2) no
Pt(1) Pt(1) As(2) C(211) . 2_656 . . 5.5(2) no
Pt(1) Pt(1) As(2) C(221) . 2_656 . . -108.4(2) no
Pt(1) Pt(1) As(2) C(231) . 2_656 . . 134.8(2) no
Pt(1) Pt(1) C(112) C(111) . 2_656 2_656 2_656 2.4(4) no
Pt(1) Pt(1) C(112) C(113) . 2_656 2_656 2_656 179.4(4) no
Pt(1) Pt(1) C(212) C(211) . 2_656 2_656 2_656 4.3(4) no
Pt(1) Pt(1) C(212) C(213) . 2_656 2_656 2_656 -179.0(4) no
Pt(1) As(1) C(111) C(112) . 2_656 2_656 2_656 18.1(5) no
Pt(1) As(1) C(111) C(116) . 2_656 2_656 2_656 -171.8(4) no
Pt(1) As(1) C(121) C(122) . 2_656 2_656 2_656 75.3(4) no
Pt(1) As(1) C(121) C(126) . 2_656 2_656 2_656 -106.0(4) no
Pt(1) As(1) C(131) C(132) . 2_656 2_656 2_656 -23.5(5) no
Pt(1) As(1) C(131) C(136) . 2_656 2_656 2_656 162.6(6) no
Pt(1) As(2) C(211) C(212) . 2_656 2_656 2_656 10.5(4) no
Pt(1) As(2) C(211) C(216) . 2_656 2_656 2_656 -175.9(4) no
Pt(1) As(2) C(221) C(222) . 2_656 2_656 2_656 93.1(6) no
Pt(1) As(2) C(221) C(226) . 2_656 2_656 2_656 -86.3(5) no
Pt(1) As(2) C(231) C(232) . 2_656 2_656 2_656 -38.3(5) no
Pt(1) As(2) C(231) C(236) . 2_656 2_656 2_656 139.5(4) no
Pt(1) C(112) C(111) As(1) . . . . 13.1(6) no
Pt(1) C(112) C(111) C(116) . . . . -176.8(4) no
Pt(1) C(112) C(113) C(114) . . . . 178.9(5) no
Pt(1) C(212) C(211) As(2) . . . . 9.5(6) no
Pt(1) C(212) C(211) C(216) . . . . -177.1(4) no
Pt(1) C(212) C(213) C(214) . . . . 174.5(4) no
As(1) Pt(1) Pt(1) As(1) . 2_656 . 2_656 180.00 no
As(1) Pt(1) Pt(1) As(2) . 2_656 . 2_656 87.15(2) no
As(1) Pt(1) Pt(1) C(112) . 2_656 . . -6.3(1) no
As(1) Pt(1) Pt(1) C(212) . 2_656 . . -94.4(1) no
As(1) Pt(1) As(2) C(211) . 2_656 . . 90.5(2) no
As(1) Pt(1) As(2) C(221) . 2_656 . . -23.5(2) no
As(1) Pt(1) As(2) C(231) . 2_656 . . -140.2(2) no
As(1) Pt(1) C(112) C(111) . 2_656 2_656 2_656 -87(1) no
As(1) Pt(1) C(112) C(113) . 2_656 2_656 2_656 90(2) no
As(1) Pt(1) C(212) C(211) . 2_656 2_656 2_656 -80.3(4) no
As(1) Pt(1) C(212) C(213) . 2_656 2_656 2_656 96.3(4) no
As(1) C(111) C(112) C(113) . . . . -169.8(4) no
As(1) C(111) C(116) C(115) . . . . 169.3(5) no
As(1) C(121) C(122) C(123) . . . . -178.4(4) no
As(1) C(121) C(126) C(125) . . . . 178.5(4) no
As(1) C(131) C(132) C(133) . . . . 173.7(5) no
As(1) C(131) C(136) C(135) . . . . -172.5(6) no
As(2) Pt(1) Pt(1) As(2) . 2_656 . 2_656 180.0 no
As(2) Pt(1) Pt(1) C(112) . 2_656 . . 86.6(1) no
As(2) Pt(1) Pt(1) C(212) . 2_656 . . -1.6(1) no
As(2) Pt(1) As(1) C(111) . 2_656 . . -68.0(2) no
As(2) Pt(1) As(1) C(121) . 2_656 . . 176.2(2) no
As(2) Pt(1) As(1) C(131) . 2_656 . . 64.3(2) no
As(2) Pt(1) C(112) C(111) . 2_656 2_656 2_656 83.0(4) no
As(2) Pt(1) C(112) C(113) . 2_656 2_656 2_656 -100.0(4) no
As(2) Pt(1) C(212) C(211) . 2_656 2_656 2_656 -113(5) no
As(2) Pt(1) C(212) C(213) . 2_656 2_656 2_656 64(5) no
As(2) C(211) C(212) C(213) . . . . -173.8(4) no
As(2) C(211) C(216) C(215) . . . . 176.1(4) no
As(2) C(221) C(222) C(223) . . . . 179.4(6) no
As(2) C(221) C(226) C(225) . . . . -179.0(6) no
As(2) C(231) C(232) C(233) . . . . -179.9(5) no
As(2) C(231) C(236) C(235) . . . . 179.8(4) no
C(111) As(1) Pt(1) C(112) . . 2_656 2_656 102(1) no
C(111) As(1) Pt(1) C(212) . . 2_656 2_656 112.9(2) no
C(111) As(1) C(121) C(122) . . . . 162.8(4) no
C(111) As(1) C(121) C(126) . . . . -15.9(5) no
C(111) As(1) C(131) C(132) . . . . 154.1(4) no
C(111) As(1) C(131) C(136) . . . . -32.1(7) no
C(111) C(112) Pt(1) C(212) . . . . 98.0(5) no
C(111) C(112) C(113) C(114) . . . . 1.5(8) no
C(111) C(116) C(115) C(114) . . . . -0.6(9) no
C(112) Pt(1) Pt(1) C(112) . . 2_656 2_656 180.0 no
C(112) Pt(1) Pt(1) C(212) . . 2_656 2_656 -91.8(2) no
C(112) Pt(1) As(1) C(121) . . 2_656 2_656 14(1) no
C(112) Pt(1) As(1) C(131) . . 2_656 2_656 125(1) no
C(112) Pt(1) As(2) C(211) . . 2_656 2_656 88.5(2) no
C(112) Pt(1) As(2) C(221) . . 2_656 2_656 -157.6(2) no
C(112) Pt(1) As(2) C(231) . . 2_656 2_656 -40.8(3) no
C(112) Pt(1) C(212) C(211) . . . . -98.5(4) no
C(112) Pt(1) C(212) C(213) . . . . 84.8(4) no
C(112) C(111) As(1) C(121) . . . . 108.2(4) no
C(112) C(111) As(1) C(131) . . . . -149.2(4) no
C(112) C(111) C(116) C(115) . . . . -0.7(8) no
C(112) C(113) C(114) C(115) . . . . -2.9(9) no
C(112) C(113) C(114) C(117) . . . . 177.0(6) no
C(113) C(112) Pt(1) C(212) . . . . -79.1(4) no
C(113) C(112) C(111) C(116) . . . . 0.3(8) no
C(113) C(114) C(115) C(116) . . . . 2.3(9) no
C(116) C(111) As(1) C(121) . . . . -62.0(5) no
C(116) C(111) As(1) C(131) . . . . 40.7(5) no
C(116) C(115) C(114) C(117) . . . . -177.6(6) no
C(121) As(1) Pt(1) C(212) . . 2_656 2_656 -2.8(2) no
C(121) As(1) C(131) C(132) . . . . -101.1(5) no
C(121) As(1) C(131) C(136) . . . . 72.7(6) no
C(121) C(122) C(123) C(124) . . . . 0.1(9) no
C(121) C(126) C(125) C(124) . . . . -0.4(9) no
C(122) C(121) As(1) C(131) . . . . 45.5(4) no
C(122) C(121) C(126) C(125) . . . . -0.2(8) no
C(122) C(123) C(124) C(125) . . . . -1(1) no
C(123) C(122) C(121) C(126) . . . . 0.4(8) no
C(123) C(124) C(125) C(126) . . . . 1(1) no
C(126) C(121) As(1) C(131) . . . . -133.3(4) no
C(131) As(1) Pt(1) C(212) . . 2_656 2_656 -114.8(2) no
C(131) C(132) C(133) C(134) . . . . -1(1) no
C(131) C(136) C(135) C(134) . . . . 0(1) no
C(132) C(131) C(136) C(135) . . . . 1(1) no
C(132) C(133) C(134) C(135) . . . . 1(1) no
C(133) C(132) C(131) C(136) . . . . -1(1) no
C(133) C(134) C(135) C(136) . . . . -1(1) no
C(211) As(2) Pt(1) C(212) . . 2_656 2_656 123(5) no
C(211) As(2) C(221) C(222) . . . . 142.5(6) no
C(211) As(2) C(221) C(226) . . . . -38.1(6) no
C(211) As(2) C(231) C(232) . . . . 170.2(4) no
C(211) As(2) C(231) C(236) . . . . -7.6(6) no
C(211) C(212) C(213) C(214) . . . . -2.3(8) no
C(211) C(216) C(215) C(214) . . . . -2.4(9) no
C(212) Pt(1) Pt(1) C(212) . . 2_656 2_656 -180.0 no
C(212) Pt(1) As(2) C(221) . . 2_656 2_656 -9(5) no
C(212) Pt(1) As(2) C(231) . . 2_656 2_656 108(5) no
C(212) C(211) As(2) C(221) . . . . 116.2(4) no
C(212) C(211) As(2) C(231) . . . . -140.4(4) no
C(212) C(211) C(216) C(215) . . . . 2.7(8) no
C(212) C(213) C(214) C(215) . . . . 2.6(9) no
C(212) C(213) C(214) C(217) . . . . -177.6(6) no
C(213) C(212) C(211) C(216) . . . . -0.3(8) no
C(213) C(214) C(215) C(216) . . . . -0.2(9) no
C(216) C(211) As(2) C(221) . . . . -57.3(5) no
C(216) C(211) As(2) C(231) . . . . 46.0(5) no
C(216) C(215) C(214) C(217) . . . . -179.9(6) no
C(221) As(2) C(231) C(232) . . . . -89.5(5) no
C(221) As(2) C(231) C(236) . . . . 92.8(5) no
C(221) C(222) C(223) C(224) . . . . 0(1) no
C(221) C(226) C(225) C(224) . . . . -1(1) no
C(222) C(221) As(2) C(231) . . . . 29.8(6) no
C(222) C(221) C(226) C(225) . . . . 0(1) no
C(222) C(223) C(224) C(225) . . . . -1(1) no
C(223) C(222) C(221) C(226) . . . . 0(1) no
C(223) C(224) C(225) C(226) . . . . 2(1) no
C(226) C(221) As(2) C(231) . . . . -150.8(5) no
C(231) C(232) C(233) C(234) . . . . 1(1) no
C(231) C(236) C(235) C(234) . . . . -1.1(9) no
C(232) C(231) C(236) C(235) . . . . 2.0(8) no
C(232) C(233) C(234) C(235) . . . . 0(1) no
C(233) C(232) C(231) C(236) . . . . -2.0(9) no
C(233) C(234) C(235) C(236) . . . . 0(1) no
